data_1100726
loop_
_publ_author_name
'Tara J. Burchell'
'Richard J. Puddephatt'

_publ_section_title
;

Self-Assembly of Chiral Coordination Polymers and Macrocycles: A Metal

Template Effect on the Polymer-Macrocycle Equilibrium

;
_journal_name_full 'Inorganic Chemistry'
_journal_page_first 3718
_journal_page_last 3730
_journal_paper_doi 10.1021/ic050097w
_journal_volume 44
_journal_year 2005
_chemical_formula_sum 'C33 H24 Cl4 Hg N4 O2'
_chemical_formula_weight 850.95
_chemical_name_systematic
; 

 ? 

;
_space_group_IT_number 14
_symmetry_cell_setting monoclinic
_symmetry_space_group_name_Hall '-P 2ybc'
_symmetry_space_group_name_H-M 'P 1 21/c 1'
_atom_sites_solution_hydrogens geom
_atom_sites_solution_primary direct
_atom_sites_solution_secondary difmap
_audit_creation_method SHELXL-97
_cell_angle_alpha 90.00
_cell_angle_beta 103.84(3)
_cell_angle_gamma 90.00
_cell_formula_units_Z 4
_cell_length_a 17.124(3)
_cell_length_b 11.727(2)
_cell_length_c 16.249(3)
_cell_measurement_reflns_used 7532
_cell_measurement_temperature 150(2)
_cell_measurement_theta_max 27.4
_cell_measurement_theta_min 1.70
_cell_volume 3168.3(11)
_computing_cell_refinement 'Nonius DENZO'
_computing_data_collection 'Nonius COLLECT'
_computing_data_reduction 'Nonius DENZO'
_computing_molecular_graphics 'Bruker SHELXTL'
_computing_publication_material 'Bruker SHELXTL'
_computing_structure_refinement 'SHELXL-97 (Sheldrick, 1997)'
_computing_structure_solution 'SHELXS-97 (Sheldrick, 1990)'
_diffrn_ambient_temperature 150(2)
_diffrn_measured_fraction_theta_full 0.999
_diffrn_measured_fraction_theta_max 0.999
_diffrn_measurement_device_type 'Nonius Kappa CCD'
_diffrn_measurement_method 'phi\omega scans'
_diffrn_radiation_monochromator graphite
_diffrn_radiation_source 'fine-focus sealed tube'
_diffrn_radiation_type MoK\a
_diffrn_radiation_wavelength 0.71073
_diffrn_reflns_av_R_equivalents 0.113
_diffrn_reflns_av_sigmaI/netI 0.1045
_diffrn_reflns_limit_h_max 20
_diffrn_reflns_limit_h_min -20
_diffrn_reflns_limit_k_max 13
_diffrn_reflns_limit_k_min -13
_diffrn_reflns_limit_l_max 19
_diffrn_reflns_limit_l_min -19
_diffrn_reflns_number 36528
_diffrn_reflns_theta_full 25.03
_diffrn_reflns_theta_max 25.03
_diffrn_reflns_theta_min 2.58
_exptl_absorpt_coefficient_mu 5.233
_exptl_absorpt_correction_T_max 0.7799
_exptl_absorpt_correction_T_min 0.3545
_exptl_absorpt_correction_type multi-scan
_exptl_absorpt_process_details 'DENZO-SMN (Otwinowski & Minor, 1997)'
_exptl_crystal_colour colourless
_exptl_crystal_density_diffrn 1.784
_exptl_crystal_density_method 'not measured'
_exptl_crystal_description rod
_exptl_crystal_F_000 1656
_exptl_crystal_size_max 0.25
_exptl_crystal_size_mid 0.08
_exptl_crystal_size_min 0.05
_refine_diff_density_max 1.373
_refine_diff_density_min -1.173
_refine_diff_density_rms 0.158
_refine_ls_extinction_coef 0.00066(10)
_refine_ls_extinction_expression Fc^*^=kFc[1+0.001xFc^2^\l^3^/sin(2\q)]^-1/4^
_refine_ls_extinction_method SHELXL
_refine_ls_goodness_of_fit_ref 0.910
_refine_ls_hydrogen_treatment constr
_refine_ls_matrix_type full
_refine_ls_number_parameters 398
_refine_ls_number_reflns 5589
_refine_ls_number_restraints 0
_refine_ls_restrained_S_all 0.910
_refine_ls_R_factor_all 0.0920
_refine_ls_R_factor_gt 0.0432
_refine_ls_shift/su_max 0.010
_refine_ls_shift/su_mean 0.001
_refine_ls_structure_factor_coef Fsqd
_refine_ls_weighting_details 'calc w=1/[\s^2^(Fo^2^)+(0.0468P)^2^+0.0000P] where P=(Fo^2^+2Fc^2^)/3'
_refine_ls_weighting_scheme calc
_refine_ls_wR_factor_gt 0.0840
_refine_ls_wR_factor_ref 0.0983
_reflns_number_gt 3502
_reflns_number_total 5589
_reflns_threshold_expression I>2sigma(I)
_cod_data_source_file ic050097wsi20050217_082525_03.cif
_cod_data_source_block 3a**
_cod_depositor_comments
;
The following automatic conversions were performed:
'_symmetry_cell_setting' value 'Monoclinic' changed to 'monoclinic'
according to '/home/saulius/struct/CIF-dictionaries/cif_core.dic'
dictionary named 'cif_core.dic' version 2.4.1 from 2010-06-29.

Automatic conversion script
Id: cif_fix_enum 1527 2010-12-29 10:47:43Z saulius 
;
_cod_original_cell_volume 3168.2(11)
_cod_database_code 1100726

loop_
_symmetry_equiv_pos_as_xyz
'x, y, z'
'-x, y+1/2, -z+1/2'
'-x, -y, -z'
'x, -y-1/2, z-1/2'

loop_
_atom_site_label
_atom_site_type_symbol
_atom_site_fract_x
_atom_site_fract_y
_atom_site_fract_z
_atom_site_U_iso_or_equiv
_atom_site_adp_type
_atom_site_occupancy
_atom_site_symmetry_multiplicity
_atom_site_calc_flag
_atom_site_refinement_flags
_atom_site_disorder_assembly
_atom_site_disorder_group
Hg1 Hg 0.340571(17) 0.70129(3) 0.025233(18) 0.03244(13) Uani 1 1 d . . .
Cl1 Cl 0.26623(11) 0.60244(19) -0.09621(11) 0.0399(5) Uani 1 1 d . . .
Cl2 Cl 0.36134(14) 0.7404(2) 0.16986(12) 0.0517(6) Uani 1 1 d . . .
N1 N 0.3128(3) 0.8827(5) -0.0431(3) 0.0270(15) Uani 1 1 d . . .
N2 N 0.2428(3) 1.2150(5) -0.2402(3) 0.0249(15) Uani 1 1 d . . .
H2A H 0.2666 1.1590 -0.2608 0.030 Uiso 1 1 calc R . .
N3 N 0.2439(3) 1.1232(5) -0.4569(3) 0.0250(15) Uani 1 1 d . . .
H3A H 0.2400 1.1545 -0.5069 0.030 Uiso 1 1 calc R . .
N4 N 0.5327(3) 1.1690(5) -0.4896(4) 0.0326(17) Uani 1 1 d . . .
O1 O 0.2101(3) 1.2822(4) -0.1215(3) 0.0310(13) Uani 1 1 d . . .
O2 O 0.3257(3) 1.0731(5) -0.3307(3) 0.0350(14) Uani 1 1 d . . .
C1 C 0.3179(4) 0.9799(8) 0.0013(4) 0.032(2) Uani 1 1 d . . .
H1A H 0.3406 0.9765 0.0606 0.038 Uiso 1 1 calc R . .
C2 C 0.2925(4) 1.0844(6) -0.0337(4) 0.0232(17) Uani 1 1 d . . .
H2B H 0.2958 1.1504 0.0009 0.028 Uiso 1 1 calc R . .
C3 C 0.2620(4) 1.0911(7) -0.1200(4) 0.0239(18) Uani 1 1 d . . .
C4 C 0.2557(4) 0.9926(7) -0.1663(4) 0.0281(19) Uani 1 1 d . . .
H4A H 0.2334 0.9944 -0.2257 0.034 Uiso 1 1 calc R . .
C5 C 0.2816(4) 0.8907(7) -0.1267(4) 0.034(2) Uani 1 1 d . . .
H5A H 0.2772 0.8235 -0.1601 0.040 Uiso 1 1 calc R . .
C6 C 0.2354(4) 1.2047(7) -0.1591(4) 0.0251(17) Uani 1 1 d . . .
C7 C 0.2151(4) 1.3088(7) -0.2942(4) 0.0253(17) Uani 1 1 d . . .
C8 C 0.2433(4) 1.4198(7) -0.2694(4) 0.0255(18) Uani 1 1 d . . .
H8A H 0.2793 1.4324 -0.2158 0.031 Uiso 1 1 calc R . .
C9 C 0.2182(4) 1.5082(7) -0.3234(5) 0.037(2) Uani 1 1 d . . .
H9A H 0.2358 1.5832 -0.3063 0.044 Uiso 1 1 calc R . .
C10 C 0.1659(4) 1.4908(7) -0.4051(5) 0.031(2) Uani 1 1 d . . .
C11 C 0.1417(5) 1.5819(8) -0.4640(5) 0.045(2) Uani 1 1 d . . .
H11A H 0.1584 1.6576 -0.4479 0.053 Uiso 1 1 calc R . .
C12 C 0.0949(5) 1.5614(9) -0.5424(5) 0.048(3) Uani 1 1 d . . .
H12A H 0.0797 1.6226 -0.5813 0.057 Uiso 1 1 calc R . .
C13 C 0.0694(5) 1.4524(9) -0.5661(5) 0.044(2) Uani 1 1 d . . .
H13A H 0.0365 1.4397 -0.6213 0.053 Uiso 1 1 calc R . .
C14 C 0.0901(4) 1.3624(8) -0.5125(4) 0.037(2) Uani 1 1 d . . .
H14A H 0.0713 1.2882 -0.5306 0.045 Uiso 1 1 calc R . .
C15 C 0.1398(4) 1.3786(8) -0.4292(4) 0.0300(19) Uani 1 1 d . . .
C16 C 0.1648(4) 1.2855(7) -0.3713(4) 0.0242(18) Uani 1 1 d . . .
C17 C 0.1343(4) 1.1681(7) -0.3906(4) 0.0276(19) Uani 1 1 d . . .
C18 C 0.0661(4) 1.1305(7) -0.3607(4) 0.029(2) Uani 1 1 d . . .
C19 C 0.0241(4) 1.2035(8) -0.3178(5) 0.039(2) Uani 1 1 d . . .
H19A H 0.0404 1.2808 -0.3085 0.047 Uiso 1 1 calc R . .
C20 C -0.0396(5) 1.1642(9) -0.2894(5) 0.051(3) Uani 1 1 d . . .
H20A H -0.0671 1.2145 -0.2602 0.062 Uiso 1 1 calc R . .
C21 C -0.0655(5) 1.0505(9) -0.3026(5) 0.051(3) Uani 1 1 d . . .
H21A H -0.1105 1.0248 -0.2830 0.061 Uiso 1 1 calc R . .
C22 C -0.0263(4) 0.9773(9) -0.3435(5) 0.050(3) Uani 1 1 d . . .
H22A H -0.0439 0.9004 -0.3516 0.059 Uiso 1 1 calc R . .
C23 C 0.0409(4) 1.0138(8) -0.3744(4) 0.035(2) Uani 1 1 d . . .
C24 C 0.0804(4) 0.9389(8) -0.4186(4) 0.041(2) Uani 1 1 d . . .
H24A H 0.0622 0.8627 -0.4296 0.049 Uiso 1 1 calc R . .
C25 C 0.1448(4) 0.9774(7) -0.4454(4) 0.035(2) Uani 1 1 d . . .
H25A H 0.1722 0.9262 -0.4741 0.042 Uiso 1 1 calc R . .
C26 C 0.1725(4) 1.0901(7) -0.4321(4) 0.0273(19) Uani 1 1 d . . .
C27 C 0.3170(4) 1.1072(7) -0.4047(4) 0.0268(18) Uani 1 1 d . . .
C28 C 0.3905(4) 1.1306(7) -0.4382(4) 0.0283(19) Uani 1 1 d . . .
C29 C 0.4624(4) 1.1454(7) -0.3788(4) 0.034(2) Uani 1 1 d . . .
H29A H 0.4641 1.1434 -0.3199 0.041 Uiso 1 1 calc R . .
C30 C 0.5320(4) 1.1634(7) -0.4065(5) 0.041(2) Uani 1 1 d . . .
H30A H 0.5814 1.1722 -0.3653 0.050 Uiso 1 1 calc R . .
C31 C 0.4622(4) 1.1528(7) -0.5453(5) 0.033(2) Uani 1 1 d . . .
H31A H 0.4612 1.1555 -0.6040 0.040 Uiso 1 1 calc R . .
C32 C 0.3916(4) 1.1325(7) -0.5229(4) 0.0297(19) Uani 1 1 d . . .
H32A H 0.3435 1.1197 -0.5653 0.036 Uiso 1 1 calc R . .
C40 C 0.4682(5) 1.5466(8) -0.6866(5) 0.052(3) Uani 1 1 d . . .
H40A H 0.4521 1.6141 -0.6581 0.062 Uiso 1 1 calc R . .
H40B H 0.4263 1.5333 -0.7394 0.062 Uiso 1 1 calc R . .
Cl3 Cl 0.55969(12) 1.5756(2) -0.71279(13) 0.0550(7) Uani 1 1 d . . .
Cl4 Cl 0.47290(14) 1.4286(3) -0.62088(17) 0.0865(10) Uani 1 1 d . . .

loop_
_atom_site_aniso_label
_atom_site_aniso_U_11
_atom_site_aniso_U_22
_atom_site_aniso_U_33
_atom_site_aniso_U_23
_atom_site_aniso_U_13
_atom_site_aniso_U_12
Hg1 0.03329(19) 0.0314(2) 0.03407(19) 0.00340(17) 0.01083(13) 0.00414(17)
Cl1 0.0438(12) 0.0320(14) 0.0418(11) -0.0021(10) 0.0060(9) -0.0055(11)
Cl2 0.0702(15) 0.0526(17) 0.0308(11) 0.0033(11) 0.0090(10) 0.0163(13)
N1 0.033(3) 0.021(4) 0.026(3) 0.007(3) 0.005(3) 0.003(3)
N2 0.034(3) 0.020(4) 0.025(3) 0.000(3) 0.014(3) 0.014(3)
N3 0.022(3) 0.026(4) 0.029(3) 0.003(3) 0.011(3) 0.001(3)
N4 0.022(3) 0.042(5) 0.035(4) -0.004(3) 0.009(3) 0.000(3)
O1 0.045(3) 0.025(4) 0.024(3) -0.003(3) 0.010(2) 0.007(3)
O2 0.035(3) 0.048(4) 0.024(3) 0.003(3) 0.011(2) 0.000(3)
C1 0.030(4) 0.047(6) 0.023(4) -0.007(4) 0.012(3) -0.015(4)
C2 0.033(4) 0.010(5) 0.029(4) -0.001(4) 0.011(3) -0.001(4)
C3 0.016(4) 0.025(5) 0.032(4) -0.006(4) 0.008(3) -0.001(4)
C4 0.029(4) 0.033(6) 0.022(4) 0.003(4) 0.006(3) -0.004(4)
C5 0.043(5) 0.032(6) 0.026(4) 0.001(4) 0.007(4) 0.001(4)
C6 0.024(4) 0.026(5) 0.024(4) -0.001(4) 0.003(3) -0.001(4)
C7 0.032(4) 0.017(5) 0.029(4) 0.008(4) 0.011(3) 0.008(4)
C8 0.031(4) 0.024(5) 0.025(4) 0.000(4) 0.014(3) 0.005(4)
C9 0.045(5) 0.029(6) 0.044(5) -0.003(4) 0.025(4) -0.003(4)
C10 0.029(4) 0.031(6) 0.040(5) 0.011(4) 0.023(4) 0.010(4)
C11 0.043(5) 0.033(6) 0.066(6) 0.021(5) 0.030(5) 0.017(5)
C12 0.042(5) 0.058(8) 0.044(5) 0.031(5) 0.013(4) 0.018(5)
C13 0.033(5) 0.062(8) 0.035(5) 0.013(5) 0.003(4) 0.007(5)
C14 0.029(4) 0.049(6) 0.034(5) 0.010(4) 0.010(4) 0.009(4)
C15 0.031(4) 0.035(6) 0.030(4) 0.008(4) 0.018(3) 0.007(4)
C16 0.021(4) 0.027(5) 0.026(4) 0.005(4) 0.011(3) 0.000(4)
C17 0.022(4) 0.036(6) 0.026(4) 0.000(4) 0.007(3) -0.004(4)
C18 0.022(4) 0.040(6) 0.023(4) 0.014(4) 0.003(3) 0.004(4)
C19 0.029(4) 0.048(6) 0.041(5) 0.013(5) 0.011(4) 0.004(5)
C20 0.041(5) 0.069(8) 0.052(6) 0.012(5) 0.025(4) 0.013(5)
C21 0.028(5) 0.074(9) 0.053(6) 0.023(6) 0.018(4) -0.008(5)
C22 0.028(5) 0.078(8) 0.041(5) 0.016(5) 0.005(4) -0.009(5)
C23 0.023(4) 0.053(7) 0.027(4) 0.011(4) 0.004(3) -0.014(4)
C24 0.036(5) 0.050(7) 0.040(5) 0.001(4) 0.016(4) -0.012(4)
C25 0.039(5) 0.034(6) 0.031(4) -0.003(4) 0.006(4) -0.003(4)
C26 0.021(4) 0.038(6) 0.023(4) -0.002(4) 0.007(3) 0.000(4)
C27 0.025(4) 0.030(5) 0.027(4) -0.007(4) 0.012(3) 0.001(4)
C28 0.033(4) 0.031(5) 0.026(4) -0.002(4) 0.017(3) -0.003(4)
C29 0.041(5) 0.041(6) 0.024(4) -0.004(4) 0.016(4) -0.009(4)
C30 0.028(4) 0.065(7) 0.032(5) -0.006(4) 0.009(3) 0.000(4)
C31 0.035(5) 0.037(6) 0.033(4) 0.003(4) 0.020(4) 0.002(4)
C32 0.030(4) 0.032(6) 0.027(4) -0.004(4) 0.007(3) 0.000(4)
C40 0.044(5) 0.053(7) 0.061(6) 0.006(5) 0.016(4) -0.013(5)
Cl3 0.0439(12) 0.069(2) 0.0516(13) 0.0126(13) 0.0111(10) -0.0015(13)
Cl4 0.0490(15) 0.121(3) 0.0928(19) 0.0526(19) 0.0232(14) 0.0088(16)

loop_
_atom_type_symbol
_atom_type_description
_atom_type_scat_dispersion_real
_atom_type_scat_dispersion_imag
_atom_type_scat_source
C C 0.0033 0.0016 'International Tables Vol C Tables 4.2.6.8 and 6.1.1.4'
H H 0.0000 0.0000 'International Tables Vol C Tables 4.2.6.8 and 6.1.1.4'
N N 0.0061 0.0033 'International Tables Vol C Tables 4.2.6.8 and 6.1.1.4'
O O 0.0106 0.0060 'International Tables Vol C Tables 4.2.6.8 and 6.1.1.4'
Cl Cl 0.1484 0.1585 'International Tables Vol C Tables 4.2.6.8 and 6.1.1.4'
Hg Hg -2.3894 9.2266 'International Tables Vol C Tables 4.2.6.8 and 6.1.1.4'

loop_
_geom_angle_atom_site_label_1
_geom_angle_atom_site_label_2
_geom_angle_atom_site_label_3
_geom_angle
_geom_angle_site_symmetry_1
_geom_angle_site_symmetry_3
_geom_angle_publ_flag
Cl2 Hg1 Cl1 148.51(8) . . ?
Cl2 Hg1 N1 104.93(15) . . ?
Cl1 Hg1 N1 92.32(15) . . ?
Cl2 Hg1 N4 110.10(15) . 2_644 ?
Cl1 Hg1 N4 93.35(15) . 2_644 ?
N1 Hg1 N4 96.8(2) . 2_644 ?
C5 N1 C1 116.4(7) . . ?
C5 N1 Hg1 121.3(5) . . ?
C1 N1 Hg1 121.7(5) . . ?
C6 N2 C7 125.1(6) . . ?
C27 N3 C26 120.9(6) . . ?
C31 N4 C30 116.4(6) . . ?
C31 N4 Hg1 125.5(5) . 2_654 ?
C30 N4 Hg1 118.1(5) . 2_654 ?
N1 C1 C2 124.1(6) . . ?
C3 C2 C1 118.5(7) . . ?
C4 C3 C2 118.2(7) . . ?
C4 C3 C6 122.8(6) . . ?
C2 C3 C6 119.0(7) . . ?
C3 C4 C5 120.0(7) . . ?
N1 C5 C4 122.7(8) . . ?
O1 C6 N2 122.8(7) . . ?
O1 C6 C3 123.6(6) . . ?
N2 C6 C3 113.6(7) . . ?
C16 C7 C8 122.9(7) . . ?
C16 C7 N2 117.2(7) . . ?
C8 C7 N2 119.9(6) . . ?
C9 C8 C7 119.0(7) . . ?
C8 C9 C10 121.5(8) . . ?
C15 C10 C11 119.3(7) . . ?
C15 C10 C9 118.4(7) . . ?
C11 C10 C9 122.3(8) . . ?
C12 C11 C10 120.6(9) . . ?
C11 C12 C13 120.3(8) . . ?
C14 C13 C12 121.7(8) . . ?
C13 C14 C15 120.6(8) . . ?
C10 C15 C14 117.6(7) . . ?
C10 C15 C16 120.0(7) . . ?
C14 C15 C16 122.4(8) . . ?
C7 C16 C15 118.1(7) . . ?
C7 C16 C17 119.6(7) . . ?
C15 C16 C17 122.2(6) . . ?
C26 C17 C18 118.5(7) . . ?
C26 C17 C16 122.2(6) . . ?
C18 C17 C16 119.2(7) . . ?
C19 C18 C23 119.2(7) . . ?
C19 C18 C17 122.3(8) . . ?
C23 C18 C17 118.5(7) . . ?
C20 C19 C18 120.5(9) . . ?
C19 C20 C21 121.2(9) . . ?
C22 C21 C20 120.0(8) . . ?
C21 C22 C23 121.2(9) . . ?
C24 C23 C22 121.2(8) . . ?
C24 C23 C18 120.8(7) . . ?
C22 C23 C18 117.9(8) . . ?
C25 C24 C23 118.9(8) . . ?
C24 C25 C26 122.3(8) . . ?
C17 C26 C25 120.9(7) . . ?
C17 C26 N3 119.4(7) . . ?
C25 C26 N3 119.5(7) . . ?
O2 C27 N3 122.2(6) . . ?
O2 C27 C28 119.3(6) . . ?
N3 C27 C28 118.5(6) . . ?
C29 C28 C32 118.2(6) . . ?
C29 C28 C27 116.8(6) . . ?
C32 C28 C27 124.9(6) . . ?
C28 C29 C30 118.9(6) . . ?
N4 C30 C29 123.0(7) . . ?
N4 C31 C32 124.0(7) . . ?
C31 C32 C28 119.5(7) . . ?
Cl4 C40 Cl3 113.0(5) . . ?

loop_
_geom_bond_atom_site_label_1
_geom_bond_atom_site_label_2
_geom_bond_distance
_geom_bond_site_symmetry_2
_geom_bond_publ_flag
Hg1 Cl2 2.337(2) . ?
Hg1 Cl1 2.378(2) . ?
Hg1 N1 2.394(6) . ?
Hg1 N4 2.406(6) 2_644 ?
N1 C5 1.338(8) . ?
N1 C1 1.341(9) . ?
N2 C6 1.359(8) . ?
N2 C7 1.415(8) . ?
N3 C27 1.346(8) . ?
N3 C26 1.430(8) . ?
N4 C31 1.338(8) . ?
N4 C30 1.356(9) . ?
N4 Hg1 2.406(6) 2_654 ?
O1 C6 1.231(8) . ?
O2 C27 1.242(7) . ?
C1 C2 1.377(10) . ?
C2 C3 1.376(9) . ?
C3 C4 1.368(10) . ?
C3 C6 1.500(10) . ?
C4 C5 1.379(10) . ?
C7 C16 1.367(9) . ?
C7 C8 1.413(10) . ?
C8 C9 1.359(10) . ?
C9 C10 1.428(10) . ?
C10 C15 1.415(11) . ?
C10 C11 1.427(10) . ?
C11 C12 1.355(11) . ?
C12 C13 1.376(11) . ?
C13 C14 1.360(11) . ?
C14 C15 1.429(10) . ?
C15 C16 1.439(10) . ?
C16 C17 1.479(10) . ?
C17 C26 1.389(10) . ?
C17 C18 1.438(10) . ?
C18 C19 1.405(10) . ?
C18 C23 1.435(11) . ?
C19 C20 1.363(11) . ?
C20 C21 1.405(12) . ?
C21 C22 1.356(12) . ?
C22 C23 1.428(10) . ?
C23 C24 1.406(11) . ?
C24 C25 1.356(10) . ?
C25 C26 1.403(11) . ?
C27 C28 1.512(9) . ?
C28 C29 1.382(9) . ?
C28 C32 1.381(9) . ?
C29 C30 1.387(10) . ?
C31 C32 1.364(9) . ?
C40 Cl4 1.737(8) . ?
C40 Cl3 1.752(8) . ?

loop_
_geom_hbond_atom_site_label_D
_geom_hbond_atom_site_label_H
_geom_hbond_atom_site_label_A
_geom_hbond_distance_DH
_geom_hbond_distance_HA
_geom_hbond_distance_DA
_geom_hbond_angle_DHA
_geom_hbond_site_symmetry_A
N2 H2A O2 0.88 1.97 2.819(7) 161.7 .
N3 H3A O1 0.88 1.95 2.824(7) 169.3 4_585
